data_4033119
loop_
_publ_author_name
'Zhang, Ying'
'Sun, Feiye'
'Dan, Wenyan'
'Fang, Xiangdong'

_publ_section_title
;
 Friedel-Crafts Acylation Reactions of BN-Substituted Arenes.
;
_journal_issue 23
_journal_name_full 'The Journal of organic chemistry'
_journal_page_first 12877
_journal_page_last 12887
_journal_paper_doi 10.1021/acs.joc.7b02343
_journal_volume 82
_journal_year 2017
_chemical_formula_sum 'C12 H12 B N O'
_chemical_formula_weight 197.04
_space_group_crystal_system orthorhombic
_space_group_IT_number 61
_space_group_name_Hall '-P 2ac 2ab'
_space_group_name_H-M_alt 'P b c a'
_symmetry_space_group_name_Hall '-P 2ac 2ab'
_symmetry_space_group_name_H-M 'P b c a'
_atom_sites_solution_hydrogens geom
_audit_creation_method SHELXL-2014/7
_cell_angle_alpha 90
_cell_angle_beta 90
_cell_angle_gamma 90
_cell_formula_units_Z 8
_cell_length_a 13.9639(18)
_cell_length_b 9.1183(11)
_cell_length_c 16.431(2)
_cell_measurement_reflns_used 9550
_cell_measurement_temperature 293(2)
_cell_measurement_theta_max 67.86
_cell_measurement_theta_min 4.85
_cell_volume 2092.1(4)
_computing_cell_refinement 'Bruker SAINT'
_computing_data_collection 'Bruker APEX3'
_computing_data_reduction 'Bruker SAINT'
_computing_molecular_graphics 'Bruker SHELXTL'
_computing_publication_material 'Bruker SHELXTL'
_computing_structure_refinement 'SHELXL-2014/7 (Sheldrick, 2014)'
_computing_structure_solution 'SHELXS-97 (Sheldrick 2008)'
_diffrn_ambient_temperature 293(2)
_diffrn_measured_fraction_theta_full 0.999
_diffrn_measured_fraction_theta_max 0.998
_diffrn_measurement_device_type 'Bruker APEX-III CMOS'
_diffrn_measurement_method '\f and \w scans'
_diffrn_radiation_type CuK\a
_diffrn_radiation_wavelength 1.54178
_diffrn_reflns_av_R_equivalents 0.0549
_diffrn_reflns_av_unetI/netI 0.0215
_diffrn_reflns_Laue_measured_fraction_full 0.999
_diffrn_reflns_Laue_measured_fraction_max 0.998
_diffrn_reflns_limit_h_max 15
_diffrn_reflns_limit_h_min -16
_diffrn_reflns_limit_k_max 10
_diffrn_reflns_limit_k_min -10
_diffrn_reflns_limit_l_max 19
_diffrn_reflns_limit_l_min -19
_diffrn_reflns_number 26282
_diffrn_reflns_point_group_measured_fraction_full 0.999
_diffrn_reflns_point_group_measured_fraction_max 0.998
_diffrn_reflns_theta_full 67.679
_diffrn_reflns_theta_max 68.396
_diffrn_reflns_theta_min 5.384
_exptl_absorpt_coefficient_mu 0.614
_exptl_absorpt_correction_type multi-scan
_exptl_absorpt_process_details sadabs
_exptl_crystal_colour colourless
_exptl_crystal_density_diffrn 1.251
_exptl_crystal_description sheet
_exptl_crystal_F_000 832
_exptl_crystal_size_max 0.270
_exptl_crystal_size_mid 0.170
_exptl_crystal_size_min 0.030
_exptl_transmission_factor_max 0.7454
_exptl_transmission_factor_min 0.6094
_refine_diff_density_max 0.446
_refine_diff_density_min -0.225
_refine_diff_density_rms 0.039
_refine_ls_extinction_method none
_refine_ls_goodness_of_fit_ref 1.065
_refine_ls_hydrogen_treatment constr
_refine_ls_matrix_type full
_refine_ls_number_parameters 137
_refine_ls_number_reflns 1915
_refine_ls_number_restraints 0
_refine_ls_restrained_S_all 1.065
_refine_ls_R_factor_all 0.0806
_refine_ls_R_factor_gt 0.0655
_refine_ls_shift/su_max 0.000
_refine_ls_shift/su_mean 0.000
_refine_ls_structure_factor_coef Fsqd
_refine_ls_weighting_details 'w=1/[\s^2^(Fo^2^)+(0.0956P)^2^+0.8875P] where P=(Fo^2^+2Fc^2^)/3'
_refine_ls_weighting_scheme calc
_refine_ls_wR_factor_gt 0.1815
_refine_ls_wR_factor_ref 0.1941
_reflns_Friedel_coverage 0.000
_reflns_number_gt 1482
_reflns_number_total 1915
_reflns_threshold_expression 'I > 2\s(I)'
_cod_data_source_file jo7b02343_si_002.cif
_cod_data_source_block cu_160711ba_compound_15
_cod_depositor_comments 'Adding full bibliography for 4033111--4033119.cif.'
_cod_database_code 4033119
_shelx_shelxl_version_number 2014/7
_shelx_space_group_comment
; 
The symmetry employed for this shelxl refinement is uniquely defined 
by the following loop, which should always be used as a source of 
symmetry information in preference to the above space-group names. 
They are only intended as comments. 
;
_shelx_estimated_absorpt_t_min 0.852
_shelx_estimated_absorpt_t_max 0.982

loop_
_space_group_symop_operation_xyz
'x, y, z'
'-x+1/2, -y, z+1/2'
'-x, y+1/2, -z+1/2'
'x+1/2, -y+1/2, -z'
'-x, -y, -z'
'x-1/2, y, -z-1/2'
'x, -y-1/2, z-1/2'
'-x-1/2, y-1/2, z'

loop_
_atom_site_label
_atom_site_type_symbol
_atom_site_fract_x
_atom_site_fract_y
_atom_site_fract_z
_atom_site_U_iso_or_equiv
_atom_site_adp_type
_atom_site_occupancy
_atom_site_site_symmetry_order
_atom_site_calc_flag
_atom_site_refinement_flags_posn
_atom_site_refinement_flags_adp
O1 O 0.41999(19) 0.4480(2) 0.76840(12) 0.0953(8) Uani 1 1 d . .
N1 N 0.38324(14) 0.2853(2) 0.48687(13) 0.0617(6) Uani 1 1 d . .
C1 C 0.4025(2) 0.1433(3) 0.5088(2) 0.0754(8) Uani 1 1 d . .
H1 H 0.4034 0.0709 0.4690 0.090 Uiso 1 1 calc R U
C2 C 0.4201(2) 0.1060(3) 0.5870(2) 0.0759(8) Uani 1 1 d . .
H2 H 0.4339 0.0085 0.5988 0.091 Uiso 1 1 calc R U
C3 C 0.41850(18) 0.2084(3) 0.65155(17) 0.0634(7) Uani 1 1 d . .
H3 H 0.4314 0.1781 0.7045 0.076 Uiso 1 1 calc R U
C4 C 0.39798(15) 0.3514(2) 0.63583(14) 0.0502(6) Uani 1 1 d . .
C5 C 0.36048(16) 0.5527(3) 0.52417(15) 0.0568(6) Uani 1 1 d . .
C6 C 0.3467(2) 0.5802(3) 0.44421(17) 0.0777(8) Uani 1 1 d . .
H6 H 0.3348 0.6755 0.4268 0.093 Uiso 1 1 calc R U
C7 C 0.3504(2) 0.4640(4) 0.38678(18) 0.0900(10) Uani 1 1 d . .
H7 H 0.3401 0.4863 0.3322 0.108 Uiso 1 1 calc R U
C8 C 0.3679(2) 0.3244(4) 0.40667(17) 0.0806(9) Uani 1 1 d . .
H8 H 0.3697 0.2531 0.3662 0.097 Uiso 1 1 calc R U
C9 C 0.39210(17) 0.4660(3) 0.69909(14) 0.0558(6) Uani 1 1 d . .
C10 C 0.3381(2) 0.6049(3) 0.67499(17) 0.0687(7) Uani 1 1 d . .
H10 H 0.2705 0.5763 0.6732 0.082 Uiso 1 1 calc R U
C11 C 0.3601(2) 0.6651(3) 0.59086(17) 0.0651(7) Uani 1 1 d . .
H11A H 0.3130 0.7397 0.5777 0.078 Uiso 1 1 calc R U
H11B H 0.4223 0.7123 0.5924 0.078 Uiso 1 1 calc R U
C12 C 0.3440(2) 0.7242(4) 0.7402(2) 0.0863(10) Uani 1 1 d . .
H12A H 0.3376 0.6805 0.7930 0.129 Uiso 1 1 calc R U
H12B H 0.2935 0.7940 0.7320 0.129 Uiso 1 1 calc R U
H12C H 0.4048 0.7730 0.7364 0.129 Uiso 1 1 calc R U
B1 B 0.38048(18) 0.3965(3) 0.54911(16) 0.0512(6) Uani 1 1 d . .

loop_
_atom_site_aniso_label
_atom_site_aniso_U_11
_atom_site_aniso_U_22
_atom_site_aniso_U_33
_atom_site_aniso_U_23
_atom_site_aniso_U_13
_atom_site_aniso_U_12
O1 0.135(2) 0.0883(15) 0.0627(12) 0.0005(10) -0.0185(12) 0.0013(13)
N1 0.0568(12) 0.0684(14) 0.0600(12) -0.0111(10) 0.0058(10) 0.0028(9)
C1 0.0686(17) 0.0611(16) 0.096(2) -0.0231(15) 0.0085(15) 0.0025(12)
C2 0.0731(18) 0.0481(14) 0.106(2) 0.0016(14) 0.0077(16) 0.0077(11)
C3 0.0593(15) 0.0574(15) 0.0736(17) 0.0116(12) -0.0003(12) 0.0032(11)
C4 0.0438(11) 0.0500(12) 0.0568(13) 0.0047(10) 0.0007(9) -0.0012(9)
C5 0.0518(13) 0.0619(14) 0.0566(13) 0.0100(11) 0.0031(10) 0.0029(10)
C6 0.083(2) 0.0847(19) 0.0652(17) 0.0222(15) 0.0022(14) 0.0085(15)
C7 0.101(2) 0.118(3) 0.0506(15) 0.0066(17) -0.0004(15) 0.006(2)
C8 0.083(2) 0.106(2) 0.0525(15) -0.0196(16) 0.0039(13) 0.0016(17)
C9 0.0564(13) 0.0630(14) 0.0480(12) 0.0021(10) -0.0037(10) -0.0056(11)
C10 0.0709(17) 0.0643(16) 0.0710(16) -0.0118(13) -0.0041(13) 0.0081(12)
C11 0.0688(16) 0.0498(13) 0.0768(17) 0.0071(12) 0.0021(13) 0.0042(11)
C12 0.092(2) 0.078(2) 0.089(2) -0.0303(16) -0.0107(17) 0.0152(16)
B1 0.0437(13) 0.0575(15) 0.0526(14) -0.0022(11) 0.0048(11) -0.0009(10)

loop_
_atom_type_symbol
_atom_type_description
_atom_type_scat_dispersion_real
_atom_type_scat_dispersion_imag
_atom_type_scat_source
C C 0.0181 0.0091 'International Tables Vol C Tables 4.2.6.8 and 6.1.1.4'
H H 0.0000 0.0000 'International Tables Vol C Tables 4.2.6.8 and 6.1.1.4'
B B 0.0090 0.0039 'International Tables Vol C Tables 4.2.6.8 and 6.1.1.4'
N N 0.0311 0.0180 'International Tables Vol C Tables 4.2.6.8 and 6.1.1.4'
O O 0.0492 0.0322 'International Tables Vol C Tables 4.2.6.8 and 6.1.1.4'

loop_
_geom_angle_atom_site_label_1
_geom_angle_atom_site_label_2
_geom_angle_atom_site_label_3
_geom_angle
C1 N1 C8 121.7(3)
C1 N1 B1 118.9(2)
C8 N1 B1 119.4(2)
C2 C1 N1 121.6(3)
C1 C2 C3 123.0(2)
C4 C3 C2 119.6(2)
C3 C4 C9 123.8(2)
C3 C4 B1 118.4(2)
C9 C4 B1 117.7(2)
C6 C5 C11 125.7(2)
C6 C5 B1 117.7(2)
C11 C5 B1 116.6(2)
C5 C6 C7 120.2(3)
C8 C7 C6 123.7(3)
C7 C8 N1 120.5(3)
O1 C9 C4 123.1(2)
O1 C9 C10 120.9(2)
C4 C9 C10 115.6(2)
C11 C10 C9 115.8(2)
C11 C10 C12 111.7(2)
C9 C10 C12 112.4(2)
C5 C11 C10 114.7(2)
N1 B1 C4 118.4(2)
N1 B1 C5 118.5(2)
C4 B1 C5 123.1(2)

loop_
_geom_bond_atom_site_label_1
_geom_bond_atom_site_label_2
_geom_bond_distance
O1 C9 1.215(3)
N1 C1 1.370(4)
N1 C8 1.382(4)
N1 B1 1.441(3)
C1 C2 1.351(4)
C2 C3 1.413(4)
C3 C4 1.361(3)
C4 C9 1.476(3)
C4 B1 1.503(4)
C5 C6 1.351(4)
C5 C11 1.501(4)
C5 B1 1.508(4)
C6 C7 1.420(4)
C7 C8 1.336(5)
C9 C10 1.527(4)
C10 C11 1.519(4)
C10 C12 1.529(4)

loop_
_geom_hbond_atom_site_label_D
_geom_hbond_atom_site_label_H
_geom_hbond_atom_site_label_A
_geom_hbond_distance_DH
_geom_hbond_distance_HA
_geom_hbond_distance_DA
_geom_hbond_angle_DHA
_geom_hbond_site_symmetry_A
C8 H8 O1 0.93 2.54 3.444(4) 164.9 7_565

loop_
_geom_torsion_atom_site_label_1
_geom_torsion_atom_site_label_2
_geom_torsion_atom_site_label_3
_geom_torsion_atom_site_label_4
_geom_torsion
C8 N1 C1 C2 178.1(3)
B1 N1 C1 C2 -0.9(4)
N1 C1 C2 C3 1.1(5)
C1 C2 C3 C4 0.4(4)
C2 C3 C4 C9 178.4(2)
C2 C3 C4 B1 -1.8(3)
C11 C5 C6 C7 178.9(3)
B1 C5 C6 C7 0.6(4)
C5 C6 C7 C8 -0.6(5)
C6 C7 C8 N1 0.3(5)
C1 N1 C8 C7 -179.2(3)
B1 N1 C8 C7 -0.1(4)
C3 C4 C9 O1 12.3(4)
B1 C4 C9 O1 -167.5(2)
C3 C4 C9 C10 -161.0(2)
B1 C4 C9 C10 19.2(3)
O1 C9 C10 C11 142.6(3)
C4 C9 C10 C11 -43.9(3)
O1 C9 C10 C12 12.5(4)
C4 C9 C10 C12 -174.0(2)
C6 C5 C11 C10 157.0(3)
B1 C5 C11 C10 -24.6(3)
C9 C10 C11 C5 46.6(3)
C12 C10 C11 C5 177.1(2)
C1 N1 B1 C4 -0.6(3)
C8 N1 B1 C4 -179.6(2)
C1 N1 B1 C5 179.2(2)
C8 N1 B1 C5 0.2(3)
C3 C4 B1 N1 1.9(3)
C9 C4 B1 N1 -178.2(2)
C3 C4 B1 C5 -177.9(2)
C9 C4 B1 C5 2.0(3)
C6 C5 B1 N1 -0.4(3)
C11 C5 B1 N1 -178.9(2)
C6 C5 B1 C4 179.4(2)
C11 C5 B1 C4 0.9(3)
